data_4337356
loop_
_publ_author_name
'Pal, Amlan K.'
'Nag, Samik'
'Ferreira, Janaina G.'
'Brochery, Victor'
'La Ganga, Giuseppina'
'Santoro, Antonio'
'Serroni, Scolastica'
'Campagna, Sebastiano'
'Hanan, Garry S.'

_publ_section_title
;
 Red-Emitting [Ru(bpy)2(N-N)](2+) Photosensitizers: Emission from a
 Ruthenium(II) to 2,2'-Bipyridine (3)MLCT State in the Presence of Neutral
 Ancillary &quot;Super Donor&quot; Ligands.
;
_journal_issue 3
_journal_name_full 'Inorganic chemistry'
_journal_page_first 1679
_journal_page_last 1689
_journal_paper_doi 10.1021/ic4028332
_journal_volume 53
_journal_year 2014
_chemical_formula_moiety 'C31 H30 Cl N9 Ru, 2(F6 P), 5(C3 H6 O), 2(H2 O)'
_chemical_formula_sum 'C46 H64 Cl F12 N9 O7 P2 Ru'
_chemical_formula_weight 1281.5189
_chemical_name_systematic
; 
 ? 
;
_space_group_IT_number 2
_symmetry_cell_setting triclinic
_symmetry_space_group_name_Hall '-P 1'
_symmetry_space_group_name_H-M 'P -1'
_atom_sites_solution_hydrogens geom
_atom_sites_solution_primary direct
_atom_sites_solution_secondary difmap
_audit_creation_method SHELXL-97
_cell_angle_alpha 88.110(2)
_cell_angle_beta 81.464(2)
_cell_angle_gamma 82.341(2)
_cell_formula_units_Z 2
_cell_length_a 12.0837(5)
_cell_length_b 12.3164(4)
_cell_length_c 14.5069(5)
_cell_measurement_reflns_used 9963
_cell_measurement_temperature 150(2)
_cell_measurement_theta_max 69.33
_cell_measurement_theta_min 3.08
_cell_volume 2115.87(13)
_computing_cell_refinement 'Bruker SAINT'
_computing_data_collection 'Bruker APEX2'
_computing_data_reduction 'Bruker SAINT'
_computing_molecular_graphics 'Bruker SHELXTL'
_computing_publication_material 'Bruker SHELXTL'
_computing_structure_refinement 'SHELXL-97 (Sheldrick, 2008)'
_computing_structure_solution 'SHELXS-97 (Sheldrick, 2008)'
_diffrn_ambient_temperature 150(2)
_diffrn_measured_fraction_theta_full 0.980
_diffrn_measured_fraction_theta_max 0.980
_diffrn_measurement_device_type 'Bruker APEX-II CCD'
_diffrn_measurement_method '\f and \w scans'
_diffrn_radiation_monochromator graphite
_diffrn_radiation_source 'fine-focus sealed tube'
_diffrn_radiation_type CuK\a
_diffrn_radiation_wavelength 1.54178
_diffrn_reflns_av_R_equivalents 0.0451
_diffrn_reflns_av_sigmaI/netI 0.0341
_diffrn_reflns_limit_h_max 12
_diffrn_reflns_limit_h_min -14
_diffrn_reflns_limit_k_max 14
_diffrn_reflns_limit_k_min -14
_diffrn_reflns_limit_l_max 17
_diffrn_reflns_limit_l_min -17
_diffrn_reflns_number 42832
_diffrn_reflns_theta_full 69.72
_diffrn_reflns_theta_max 69.72
_diffrn_reflns_theta_min 3.08
_exptl_absorpt_coefficient_mu 5.144
_exptl_absorpt_correction_T_max 0.698
_exptl_absorpt_correction_T_min 0.471
_exptl_absorpt_correction_type multi-scan
_exptl_absorpt_process_details 'SHELXL-97 (Sheldrick, 2008)'
_exptl_crystal_colour Dark-red
_exptl_crystal_density_diffrn 1.590
_exptl_crystal_density_meas 1.590
_exptl_crystal_density_method 'not measured'
_exptl_crystal_description Plate
_exptl_crystal_F_000 1020
_exptl_crystal_size_max 0.23
_exptl_crystal_size_mid 0.13
_exptl_crystal_size_min 0.07
_platon_squeeze_details
;
;
_refine_diff_density_max 1.532
_refine_diff_density_min -1.016
_refine_diff_density_rms 0.144
_refine_ls_extinction_method none
_refine_ls_goodness_of_fit_ref 1.089
_refine_ls_hydrogen_treatment constr
_refine_ls_matrix_type full
_refine_ls_number_parameters 543
_refine_ls_number_reflns 7827
_refine_ls_number_restraints 0
_refine_ls_restrained_S_all 1.089
_refine_ls_R_factor_all 0.0623
_refine_ls_R_factor_gt 0.0611
_refine_ls_shift/su_max 0.001
_refine_ls_shift/su_mean 0.000
_refine_ls_structure_factor_coef Fsqd
_refine_ls_weighting_details 'calc w=1/[\s^2^(Fo^2^)+(0.1224P)^2^+4.1075P] where P=(Fo^2^+2Fc^2^)/3'
_refine_ls_weighting_scheme calc
_refine_ls_wR_factor_gt 0.1853
_refine_ls_wR_factor_ref 0.1867
_reflns_number_gt 7508
_reflns_number_total 7827
_reflns_threshold_expression >2sigma(I)
_cod_data_source_file ic4028332_si_002.cif
_cod_data_source_block amln48
_cod_depositor_comments
;
The following automatic conversions were performed:

'_symmetry_cell_setting' value 'Triclinic' changed to 'triclinic'
according to
/usr/data/users/saulius/automatic-downloads/current/ACS/lib/dictionaries/cif_core.dic
dictionary named 'cif_core.dic' version 2.4.2 from 2011-04-26.

Automatic conversion script
Id: cif_fix_values 2281 2013-09-26 08:29:07Z andrius 
;
_cod_original_sg_symbol_Hall -P1
_cod_original_sg_symbol_H-M P-1
_cod_database_code 4337356

loop_
_symmetry_equiv_pos_as_xyz
'x, y, z'
'-x, -y, -z'

loop_
_atom_site_label
_atom_site_type_symbol
_atom_site_fract_x
_atom_site_fract_y
_atom_site_fract_z
_atom_site_U_iso_or_equiv
_atom_site_adp_type
_atom_site_occupancy
_atom_site_symmetry_multiplicity
_atom_site_calc_flag
_atom_site_refinement_flags
Ru1 Ru 0.10168(2) 0.75500(2) 0.24866(2) 0.03288(15) Uani 1 1 d .
Cl1 Cl 0.42768(12) 0.75799(13) -0.14727(9) 0.0579(3) Uani 1 1 d .
P1 P 0.54685(13) 0.21916(13) 0.46811(10) 0.0544(3) Uani 1 1 d .
P2 P 0.23108(11) 0.14801(12) 0.03278(10) 0.0511(3) Uani 1 1 d .
F1 F 0.6591(5) 0.2373(6) 0.5050(4) 0.124(2) Uani 1 1 d .
F2 F 0.4977(6) 0.3412(4) 0.4893(4) 0.1101(19) Uani 1 1 d .
F3 F 0.5945(4) 0.2547(6) 0.3651(3) 0.114(2) Uani 1 1 d .
F4 F 0.4330(3) 0.2045(3) 0.4293(3) 0.0749(10) Uani 1 1 d .
F5 F 0.5996(5) 0.1000(5) 0.4415(4) 0.1151(19) Uani 1 1 d .
F6 F 0.4972(6) 0.1845(6) 0.5678(3) 0.134(2) Uani 1 1 d .
F7 F 0.2535(5) 0.2707(5) 0.0355(6) 0.142(3) Uani 1 1 d .
F8 F 0.2067(4) 0.0272(4) 0.0265(5) 0.118(2) Uani 1 1 d .
F9 F 0.3628(3) 0.1068(4) 0.0225(3) 0.0867(13) Uani 1 1 d .
F10 F 0.0993(3) 0.1899(3) 0.0416(3) 0.0790(11) Uani 1 1 d .
F11 F 0.2176(5) 0.1420(9) 0.1405(3) 0.167(4) Uani 1 1 d .
F12 F 0.2427(4) 0.1574(4) -0.0780(3) 0.0882(13) Uani 1 1 d .
O1 O 0.9030(6) 0.4790(7) 0.3520(5) 0.116(2) Uani 1 1 d .
N1 N -0.0284(3) 0.8763(3) 0.2299(3) 0.0378(8) Uani 1 1 d .
N2 N -0.0106(3) 0.7337(3) 0.3667(3) 0.0407(8) Uani 1 1 d .
N3 N 0.0389(3) 0.6296(3) 0.1919(3) 0.0379(8) Uani 1 1 d .
N4 N 0.2175(3) 0.6222(3) 0.2748(3) 0.0382(8) Uani 1 1 d .
N5 N 0.2059(3) 0.7818(3) 0.1239(3) 0.0359(8) Uani 1 1 d .
N6 N 0.2358(4) 0.7517(3) -0.0400(3) 0.0439(9) Uani 1 1 d .
N7 N 0.3485(3) 0.8329(3) 0.2019(3) 0.0377(8) Uani 1 1 d .
N8 N 0.3273(3) 0.9779(4) 0.3050(3) 0.0465(9) Uani 1 1 d .
N9 N 0.1768(3) 0.8783(3) 0.3014(3) 0.0381(8) Uani 1 1 d .
C1 C -0.1230(4) 0.8746(4) 0.2934(4) 0.0421(10) Uani 1 1 d .
C2 C -0.2137(4) 0.9563(5) 0.2946(4) 0.0532(13) Uani 1 1 d .
H2 H -0.2796 0.9540 0.3389 0.064 Uiso 1 1 calc R
C3 C -0.2070(5) 1.0419(5) 0.2298(5) 0.0602(15) Uani 1 1 d .
H3 H -0.2683 1.0989 0.2297 0.072 Uiso 1 1 calc R
C4 C -0.1114(5) 1.0433(4) 0.1664(4) 0.0541(13) Uani 1 1 d .
H4 H -0.1055 1.1012 0.1218 0.065 Uiso 1 1 calc R
C5 C -0.0233(4) 0.9590(4) 0.1681(4) 0.0445(10) Uani 1 1 d .
H5 H 0.0429 0.9601 0.1239 0.053 Uiso 1 1 calc R
C6 C -0.1152(4) 0.7885(4) 0.3660(3) 0.0434(10) Uani 1 1 d .
C7 C -0.2054(5) 0.7679(5) 0.4335(4) 0.0575(14) Uani 1 1 d .
H7 H -0.2793 0.8037 0.4297 0.069 Uiso 1 1 calc R
C8 C -0.1865(6) 0.6960(5) 0.5048(4) 0.0650(17) Uani 1 1 d .
H8 H -0.2473 0.6805 0.5508 0.078 Uiso 1 1 calc R
C9 C -0.0764(6) 0.6451(5) 0.5095(4) 0.0632(16) Uani 1 1 d .
H9 H -0.0604 0.5983 0.5606 0.076 Uiso 1 1 calc R
C10 C 0.0076(5) 0.6646(4) 0.4388(4) 0.0504(12) Uani 1 1 d .
H10 H 0.0816 0.6279 0.4405 0.061 Uiso 1 1 calc R
C11 C 0.1019(4) 0.5300(4) 0.1913(3) 0.0400(10) Uani 1 1 d .
C12 C 0.0709(5) 0.4398(4) 0.1525(4) 0.0534(12) Uani 1 1 d .
H12 H 0.1167 0.3708 0.1530 0.064 Uiso 1 1 calc R
C13 C -0.0265(6) 0.4504(5) 0.1132(4) 0.0565(14) Uani 1 1 d .
H13 H -0.0486 0.3893 0.0856 0.068 Uiso 1 1 calc R
C14 C -0.0921(5) 0.5513(5) 0.1145(4) 0.0527(12) Uani 1 1 d .
H14 H -0.1603 0.5603 0.0883 0.063 Uiso 1 1 calc R
C15 C -0.0575(4) 0.6388(4) 0.1542(3) 0.0433(10) Uani 1 1 d .
H15 H -0.1031 0.7079 0.1551 0.052 Uiso 1 1 calc R
C16 C 0.2032(4) 0.5259(4) 0.2387(3) 0.0405(10) Uani 1 1 d .
C17 C 0.2763(5) 0.4316(4) 0.2492(4) 0.0515(12) Uani 1 1 d .
H17 H 0.2664 0.3656 0.2212 0.062 Uiso 1 1 calc R
C18 C 0.3641(5) 0.4332(5) 0.3006(4) 0.0572(14) Uani 1 1 d .
H18 H 0.4155 0.3690 0.3076 0.069 Uiso 1 1 calc R
C19 C 0.3754(5) 0.5311(5) 0.3419(4) 0.0531(13) Uani 1 1 d .
H19 H 0.4328 0.5346 0.3795 0.064 Uiso 1 1 calc R
C20 C 0.3007(4) 0.6230(4) 0.3267(3) 0.0455(11) Uani 1 1 d .
H20 H 0.3087 0.6899 0.3543 0.055 Uiso 1 1 calc R
C21 C 0.1732(4) 0.7604(4) 0.0429(3) 0.0393(9) Uani 1 1 d .
H21 H 0.0962 0.7504 0.0453 0.047 Uiso 1 1 calc R
C22 C 0.3411(4) 0.7709(4) -0.0408(3) 0.0420(10) Uani 1 1 d .
C23 C 0.3842(4) 0.8016(4) 0.0352(3) 0.0408(10) Uani 1 1 d .
H23 H 0.4592 0.8187 0.0302 0.049 Uiso 1 1 calc R
C24 C 0.3121(4) 0.8066(3) 0.1208(3) 0.0347(9) Uani 1 1 d .
C25 C 0.4705(4) 0.8320(5) 0.2027(4) 0.0472(11) Uani 1 1 d .
H25A H 0.5141 0.7829 0.1537 0.057 Uiso 1 1 calc R
H25B H 0.4906 0.8047 0.2639 0.057 Uiso 1 1 calc R
C26 C 0.4985(4) 0.9481(5) 0.1850(4) 0.0510(12) Uani 1 1 d .
H26A H 0.5807 0.9497 0.1818 0.061 Uiso 1 1 calc R
H26B H 0.4752 0.9772 0.1254 0.061 Uiso 1 1 calc R
C27 C 0.4346(4) 1.0156(5) 0.2654(4) 0.0546(13) Uani 1 1 d .
H27A H 0.4828 1.0142 0.3151 0.066 Uiso 1 1 calc R
H27B H 0.4194 1.0926 0.2439 0.066 Uiso 1 1 calc R
C28 C 0.2717(5) 1.0411(6) 0.3874(5) 0.0681(19) Uani 1 1 d .
H28A H 0.2443 1.1165 0.3678 0.082 Uiso 1 1 calc R
H28B H 0.3269 1.0460 0.4306 0.082 Uiso 1 1 calc R
C29 C 0.1726(5) 0.9871(6) 0.4376(5) 0.0676(17) Uani 1 1 d .
H29A H 0.2007 0.9215 0.4728 0.081 Uiso 1 1 calc R
H29B H 0.1244 1.0389 0.4822 0.081 Uiso 1 1 calc R
C30 C 0.1074(4) 0.9560(5) 0.3683(4) 0.0533(13) Uani 1 1 d .
H30A H 0.0784 1.0223 0.3344 0.064 Uiso 1 1 calc R
H30B H 0.0419 0.9220 0.3999 0.064 Uiso 1 1 calc R
C31 C 0.2786(4) 0.8995(4) 0.2713(3) 0.0360(9) Uani 1 1 d .
C32 C 0.8552(10) 0.3060(9) 0.3083(10) 0.127(4) Uani 1 1 d .
H32A H 0.8265 0.2966 0.2498 0.191 Uiso 1 1 calc R
H32B H 0.8169 0.2624 0.3578 0.191 Uiso 1 1 calc R
H32C H 0.9366 0.2817 0.3005 0.191 Uiso 1 1 calc R
C33 C 0.8332(9) 0.4250(8) 0.3344(8) 0.108(3) Uani 1 1 d .
C34 C 0.7146(10) 0.4802(12) 0.3354(14) 0.156(6) Uani 1 1 d .
H34A H 0.6726 0.4753 0.3982 0.235 Uiso 1 1 calc R
H34B H 0.6778 0.4439 0.2914 0.235 Uiso 1 1 calc R
H34C H 0.7160 0.5574 0.3171 0.235 Uiso 1 1 calc R

loop_
_atom_site_aniso_label
_atom_site_aniso_U_11
_atom_site_aniso_U_22
_atom_site_aniso_U_33
_atom_site_aniso_U_23
_atom_site_aniso_U_13
_atom_site_aniso_U_12
Ru1 0.0312(2) 0.0319(2) 0.0327(2) -0.00290(13) 0.00135(13) 0.00020(13)
Cl1 0.0527(7) 0.0734(8) 0.0394(6) -0.0049(5) 0.0092(5) 0.0055(6)
P1 0.0596(8) 0.0626(8) 0.0411(7) -0.0059(6) -0.0046(6) -0.0100(7)
P2 0.0406(7) 0.0554(8) 0.0533(7) -0.0053(6) 0.0037(5) -0.0027(5)
F1 0.096(4) 0.170(6) 0.119(4) -0.052(4) -0.062(3) 0.003(4)
F2 0.148(5) 0.069(3) 0.125(4) -0.026(3) -0.069(4) 0.004(3)
F3 0.081(3) 0.207(6) 0.062(2) 0.023(3) -0.005(2) -0.060(4)
F4 0.0500(19) 0.083(3) 0.091(3) -0.020(2) 0.0037(18) -0.0181(18)
F5 0.109(4) 0.107(4) 0.123(4) -0.055(3) -0.028(3) 0.035(3)
F6 0.159(6) 0.153(5) 0.060(3) 0.034(3) 0.023(3) 0.027(4)
F7 0.105(4) 0.098(4) 0.213(7) -0.082(4) 0.048(4) -0.042(3)
F8 0.072(3) 0.056(2) 0.211(6) 0.017(3) 0.017(3) 0.000(2)
F9 0.0391(18) 0.138(4) 0.076(2) 0.005(2) 0.0002(17) 0.002(2)
F10 0.0443(19) 0.074(2) 0.108(3) -0.001(2) 0.0098(19) 0.0097(16)
F11 0.082(3) 0.354(12) 0.049(2) 0.013(4) 0.001(2) 0.011(5)
F12 0.069(3) 0.114(3) 0.069(2) 0.008(2) -0.0003(19) 0.019(2)
O1 0.098(5) 0.140(6) 0.111(5) -0.031(4) 0.005(4) -0.034(4)
N1 0.0315(18) 0.0348(18) 0.045(2) -0.0059(15) -0.0001(15) 0.0005(14)
N2 0.042(2) 0.0355(19) 0.042(2) -0.0057(16) 0.0036(16) -0.0053(16)
N3 0.038(2) 0.0366(19) 0.0367(19) -0.0032(15) 0.0019(15) -0.0044(15)
N4 0.040(2) 0.0395(19) 0.0315(18) 0.0012(15) 0.0020(15) 0.0003(15)
N5 0.0359(19) 0.0330(18) 0.0368(19) -0.0014(14) -0.0025(15) -0.0002(14)
N6 0.050(2) 0.045(2) 0.0349(19) -0.0016(16) -0.0023(17) -0.0011(18)
N7 0.0294(18) 0.043(2) 0.0374(19) -0.0053(15) -0.0001(14) 0.0016(15)
N8 0.035(2) 0.054(2) 0.048(2) -0.0196(19) 0.0060(17) -0.0066(17)
N9 0.0332(19) 0.0397(19) 0.0386(19) -0.0104(15) 0.0038(15) -0.0024(15)
C1 0.031(2) 0.042(2) 0.051(3) -0.014(2) 0.0020(19) -0.0036(18)
C2 0.035(2) 0.053(3) 0.067(3) -0.018(3) 0.002(2) 0.003(2)
C3 0.043(3) 0.051(3) 0.084(4) -0.017(3) -0.018(3) 0.016(2)
C4 0.051(3) 0.042(3) 0.069(3) -0.002(2) -0.016(3) 0.006(2)
C5 0.038(2) 0.040(2) 0.053(3) -0.003(2) -0.003(2) 0.0028(19)
C6 0.039(2) 0.041(2) 0.048(3) -0.015(2) 0.009(2) -0.0074(19)
C7 0.045(3) 0.056(3) 0.066(3) -0.018(3) 0.020(3) -0.011(2)
C8 0.074(4) 0.051(3) 0.061(3) -0.007(3) 0.031(3) -0.016(3)
C9 0.084(4) 0.046(3) 0.050(3) -0.001(2) 0.023(3) -0.008(3)
C10 0.062(3) 0.041(2) 0.043(3) -0.003(2) 0.010(2) -0.006(2)
C11 0.044(3) 0.036(2) 0.036(2) -0.0028(17) 0.0044(18) -0.0009(18)
C12 0.068(3) 0.040(3) 0.049(3) -0.005(2) -0.001(2) -0.004(2)
C13 0.073(4) 0.049(3) 0.050(3) -0.011(2) -0.003(3) -0.018(3)
C14 0.054(3) 0.062(3) 0.045(3) -0.003(2) -0.006(2) -0.018(3)
C15 0.040(2) 0.047(3) 0.041(2) -0.0036(19) -0.0002(19) -0.004(2)
C16 0.042(2) 0.041(2) 0.033(2) -0.0007(17) 0.0054(18) 0.0015(19)
C17 0.057(3) 0.042(3) 0.049(3) 0.001(2) 0.002(2) 0.007(2)
C18 0.057(3) 0.051(3) 0.053(3) 0.009(2) 0.003(2) 0.015(2)
C19 0.044(3) 0.064(3) 0.045(3) 0.010(2) -0.001(2) 0.006(2)
C20 0.043(3) 0.053(3) 0.038(2) 0.003(2) -0.0044(19) 0.001(2)
C21 0.040(2) 0.040(2) 0.037(2) -0.0009(18) -0.0041(18) -0.0036(18)
C22 0.044(3) 0.039(2) 0.037(2) -0.0004(18) 0.0043(19) 0.0061(19)
C23 0.035(2) 0.042(2) 0.042(2) -0.0012(19) 0.0006(18) 0.0036(18)
C24 0.033(2) 0.033(2) 0.036(2) -0.0027(16) 0.0002(17) 0.0025(16)
C25 0.029(2) 0.063(3) 0.048(3) -0.010(2) -0.0035(19) 0.003(2)
C26 0.031(2) 0.066(3) 0.054(3) -0.015(2) 0.005(2) -0.008(2)
C27 0.036(3) 0.064(3) 0.061(3) -0.017(3) 0.007(2) -0.012(2)
C28 0.045(3) 0.082(4) 0.075(4) -0.046(3) 0.015(3) -0.019(3)
C29 0.054(3) 0.083(4) 0.063(4) -0.028(3) 0.006(3) -0.009(3)
C30 0.042(3) 0.055(3) 0.059(3) -0.028(2) 0.013(2) -0.009(2)
C31 0.030(2) 0.041(2) 0.034(2) -0.0036(17) -0.0021(16) 0.0015(17)
C32 0.100(7) 0.102(7) 0.171(11) -0.025(7) 0.028(7) -0.026(6)
C33 0.087(6) 0.091(6) 0.141(9) -0.024(6) 0.029(6) -0.037(5)
C34 0.085(7) 0.129(10) 0.249(18) -0.011(11) -0.008(9) -0.008(7)

loop_
_atom_type_symbol
_atom_type_description
_atom_type_scat_dispersion_real
_atom_type_scat_dispersion_imag
_atom_type_scat_source
C C 0.0181 0.0091 'International Tables Vol C Tables 4.2.6.8 and 6.1.1.4'
H H 0.0000 0.0000 'International Tables Vol C Tables 4.2.6.8 and 6.1.1.4'
Cl Cl 0.3639 0.7018 'International Tables Vol C Tables 4.2.6.8 and 6.1.1.4'
F F 0.0727 0.0534 'International Tables Vol C Tables 4.2.6.8 and 6.1.1.4'
N N 0.0311 0.0180 'International Tables Vol C Tables 4.2.6.8 and 6.1.1.4'
O O 0.0492 0.0322 'International Tables Vol C Tables 4.2.6.8 and 6.1.1.4'
P P 0.2955 0.4335 'International Tables Vol C Tables 4.2.6.8 and 6.1.1.4'
Ru Ru 0.0552 3.2960 'International Tables Vol C Tables 4.2.6.8 and 6.1.1.4'

loop_
_geom_angle_atom_site_label_1
_geom_angle_atom_site_label_2
_geom_angle_atom_site_label_3
_geom_angle
N2 Ru1 N3 86.95(15)
N2 Ru1 N1 79.10(16)
N3 Ru1 N1 97.10(15)
N2 Ru1 N4 95.26(15)
N3 Ru1 N4 78.59(16)
N1 Ru1 N4 173.14(14)
N2 Ru1 N5 175.79(15)
N3 Ru1 N5 91.79(15)
N1 Ru1 N5 97.09(15)
N4 Ru1 N5 88.42(14)
N2 Ru1 N9 96.28(15)
N3 Ru1 N9 175.95(14)
N1 Ru1 N9 85.94(15)
N4 Ru1 N9 98.64(16)
N5 Ru1 N9 85.16(15)
F6 P1 F5 93.0(4)
F6 P1 F2 90.4(4)
F5 P1 F2 176.6(4)
F6 P1 F1 89.6(4)
F5 P1 F1 89.4(3)
F2 P1 F1 90.2(3)
F6 P1 F3 178.5(4)
F5 P1 F3 87.3(4)
F2 P1 F3 89.4(4)
F1 P1 F3 91.9(3)
F6 P1 F4 91.5(3)
F5 P1 F4 92.0(3)
F2 P1 F4 88.4(3)
F1 P1 F4 178.2(3)
F3 P1 F4 87.0(2)
F11 P2 F8 92.2(5)
F11 P2 F7 89.8(5)
F8 P2 F7 177.8(4)
F11 P2 F9 92.6(3)
F8 P2 F9 90.1(3)
F7 P2 F9 91.0(3)
F11 P2 F12 178.4(4)
F8 P2 F12 88.9(4)
F7 P2 F12 89.1(4)
F9 P2 F12 88.6(2)
F11 P2 F10 88.2(3)
F8 P2 F10 90.2(2)
F7 P2 F10 88.8(3)
F9 P2 F10 179.2(3)
F12 P2 F10 90.7(2)
C5 N1 C1 119.0(4)
C5 N1 Ru1 126.1(3)
C1 N1 Ru1 114.6(3)
C10 N2 C6 118.5(4)
C10 N2 Ru1 126.5(4)
C6 N2 Ru1 114.7(3)
C15 N3 C11 118.0(4)
C15 N3 Ru1 125.7(3)
C11 N3 Ru1 116.3(3)
C20 N4 C16 118.4(4)
C20 N4 Ru1 126.0(3)
C16 N4 Ru1 115.6(3)
C21 N5 C24 117.2(4)
C21 N5 Ru1 119.3(3)
C24 N5 Ru1 122.9(3)
C22 N6 C21 114.3(4)
C24 N7 C31 122.5(4)
C24 N7 C25 118.8(4)
C31 N7 C25 114.2(4)
C31 N8 C27 126.6(4)
C31 N8 C28 121.3(4)
C27 N8 C28 112.1(4)
C31 N9 C30 116.4(4)
C31 N9 Ru1 124.1(3)
C30 N9 Ru1 119.0(3)
N1 C1 C2 121.2(5)
N1 C1 C6 115.0(4)
C2 C1 C6 123.4(5)
C1 C2 C3 119.1(5)
C1 C2 H2 120.5
C3 C2 H2 120.5
C4 C3 C2 119.4(5)
C4 C3 H3 120.3
C2 C3 H3 120.3
C3 C4 C5 119.1(5)
C3 C4 H4 120.4
C5 C4 H4 120.4
N1 C5 C4 122.2(5)
N1 C5 H5 118.9
C4 C5 H5 118.9
N2 C6 C7 121.3(5)
N2 C6 C1 114.7(4)
C7 C6 C1 123.9(5)
C8 C7 C6 119.5(6)
C8 C7 H7 120.2
C6 C7 H7 120.2
C7 C8 C9 119.2(5)
C7 C8 H8 120.4
C9 C8 H8 120.4
C10 C9 C8 118.5(6)
C10 C9 H9 120.8
C8 C9 H9 120.8
N2 C10 C9 122.7(6)
N2 C10 H10 118.7
C9 C10 H10 118.7
N3 C11 C12 122.0(5)
N3 C11 C16 114.4(4)
C12 C11 C16 123.5(5)
C13 C12 C11 119.5(5)
C13 C12 H12 120.2
C11 C12 H12 120.2
C12 C13 C14 118.9(5)
C12 C13 H13 120.5
C14 C13 H13 120.5
C15 C14 C13 119.3(5)
C15 C14 H14 120.4
C13 C14 H14 120.4
N3 C15 C14 122.2(5)
N3 C15 H15 118.9
C14 C15 H15 118.9
N4 C16 C17 121.3(5)
N4 C16 C11 114.8(4)
C17 C16 C11 123.8(5)
C16 C17 C18 120.1(5)
C16 C17 H17 119.9
C18 C17 H17 119.9
C17 C18 C19 118.5(5)
C17 C18 H18 120.7
C19 C18 H18 120.7
C20 C19 C18 118.3(5)
C20 C19 H19 120.9
C18 C19 H19 120.9
N4 C20 C19 123.2(5)
N4 C20 H20 118.4
C19 C20 H20 118.4
N6 C21 N5 127.4(4)
N6 C21 H21 116.3
N5 C21 H21 116.3
N6 C22 C23 124.8(4)
N6 C22 Cl1 116.2(4)
C23 C22 Cl1 118.9(4)
C22 C23 C24 116.9(4)
C22 C23 H23 121.6
C24 C23 H23 121.6
N5 C24 N7 119.4(4)
N5 C24 C23 119.1(4)
N7 C24 C23 121.4(4)
N7 C25 C26 108.4(4)
N7 C25 H25A 110.0
C26 C25 H25A 110.0
N7 C25 H25B 110.0
C26 C25 H25B 110.0
H25A C25 H25B 108.4
C27 C26 C25 106.6(4)
C27 C26 H26A 110.4
C25 C26 H26A 110.4
C27 C26 H26B 110.4
C25 C26 H26B 110.4
H26A C26 H26B 108.6
N8 C27 C26 113.9(4)
N8 C27 H27A 108.8
C26 C27 H27A 108.8
N8 C27 H27B 108.8
C26 C27 H27B 108.8
H27A C27 H27B 107.7
N8 C28 C29 110.9(5)
N8 C28 H28A 109.5
C29 C28 H28A 109.5
N8 C28 H28B 109.5
C29 C28 H28B 109.5
H28A C28 H28B 108.1
C30 C29 C28 108.5(5)
C30 C29 H29A 110.0
C28 C29 H29A 110.0
C30 C29 H29B 110.0
C28 C29 H29B 110.0
H29A C29 H29B 108.4
C29 C30 N9 111.1(5)
C29 C30 H30A 109.4
N9 C30 H30A 109.4
C29 C30 H30B 109.4
N9 C30 H30B 109.4
H30A C30 H30B 108.0
N9 C31 N8 124.4(4)
N9 C31 N7 120.0(4)
N8 C31 N7 115.5(4)
C33 C32 H32A 109.5
C33 C32 H32B 109.5
H32A C32 H32B 109.5
C33 C32 H32C 109.5
H32A C32 H32C 109.5
H32B C32 H32C 109.5
O1 C33 C34 118.1(10)
O1 C33 C32 125.3(11)
C34 C33 C32 116.5(10)
C33 C34 H34A 109.5
C33 C34 H34B 109.5
H34A C34 H34B 109.5
C33 C34 H34C 109.5
H34A C34 H34C 109.5
H34B C34 H34C 109.5

loop_
_geom_bond_atom_site_label_1
_geom_bond_atom_site_label_2
_geom_bond_distance
Ru1 N2 2.054(4)
Ru1 N3 2.054(4)
Ru1 N1 2.062(4)
Ru1 N4 2.070(4)
Ru1 N5 2.089(4)
Ru1 N9 2.090(4)
Cl1 C22 1.732(5)
P1 F6 1.550(5)
P1 F5 1.557(5)
P1 F2 1.564(5)
P1 F1 1.575(5)
P1 F3 1.589(5)
P1 F4 1.595(4)
P2 F11 1.547(5)
P2 F8 1.563(5)
P2 F7 1.573(5)
P2 F9 1.592(4)
P2 F12 1.594(4)
P2 F10 1.595(4)
O1 C33 1.203(11)
N1 C5 1.335(6)
N1 C1 1.359(6)
N2 C10 1.352(7)
N2 C6 1.352(7)
N3 C15 1.349(6)
N3 C11 1.354(6)
N4 C20 1.343(7)
N4 C16 1.355(6)
N5 C21 1.338(6)
N5 C24 1.353(6)
N6 C22 1.322(7)
N6 C21 1.322(6)
N7 C24 1.377(6)
N7 C31 1.421(6)
N7 C25 1.476(6)
N8 C31 1.336(6)
N8 C27 1.466(6)
N8 C28 1.473(6)
N9 C31 1.301(6)
N9 C30 1.471(6)
C1 C2 1.384(7)
C1 C6 1.474(7)
C2 C3 1.391(9)
C2 H2 0.9500
C3 C4 1.367(9)
C3 H3 0.9500
C4 C5 1.387(7)
C4 H4 0.9500
C5 H5 0.9500
C6 C7 1.397(7)
C7 C8 1.365(10)
C7 H7 0.9500
C8 C9 1.404(10)
C8 H8 0.9500
C9 C10 1.371(8)
C9 H9 0.9500
C10 H10 0.9500
C11 C12 1.382(7)
C11 C16 1.484(7)
C12 C13 1.371(9)
C12 H12 0.9500
C13 C14 1.381(9)
C13 H13 0.9500
C14 C15 1.379(7)
C14 H14 0.9500
C15 H15 0.9500
C16 C17 1.381(7)
C17 C18 1.387(9)
C17 H17 0.9500
C18 C19 1.396(9)
C18 H18 0.9500
C19 C20 1.383(7)
C19 H19 0.9500
C20 H20 0.9500
C21 H21 0.9500
C22 C23 1.371(7)
C23 C24 1.405(6)
C23 H23 0.9500
C25 C26 1.518(8)
C25 H25A 0.9900
C25 H25B 0.9900
C26 C27 1.508(7)
C26 H26A 0.9900
C26 H26B 0.9900
C27 H27A 0.9900
C27 H27B 0.9900
C28 C29 1.526(9)
C28 H28A 0.9900
C28 H28B 0.9900
C29 C30 1.456(9)
C29 H29A 0.9900
C29 H29B 0.9900
C30 H30A 0.9900
C30 H30B 0.9900
C32 C33 1.504(14)
C32 H32A 0.9800
C32 H32B 0.9800
C32 H32C 0.9800
C33 C34 1.500(16)
C34 H34A 0.9800
C34 H34B 0.9800
C34 H34C 0.9800

loop_
_geom_torsion_atom_site_label_1
_geom_torsion_atom_site_label_2
_geom_torsion_atom_site_label_3
_geom_torsion_atom_site_label_4
_geom_torsion
N2 Ru1 N1 C5 166.3(4)
N3 Ru1 N1 C5 -108.2(4)
N5 Ru1 N1 C5 -15.5(4)
N9 Ru1 N1 C5 69.1(4)
N2 Ru1 N1 C1 -7.2(3)
N3 Ru1 N1 C1 78.3(3)
N5 Ru1 N1 C1 171.0(3)
N9 Ru1 N1 C1 -104.4(3)
N3 Ru1 N2 C10 88.3(4)
N1 Ru1 N2 C10 -173.9(4)
N4 Ru1 N2 C10 10.0(4)
N9 Ru1 N2 C10 -89.3(4)
N3 Ru1 N2 C6 -85.6(3)
N1 Ru1 N2 C6 12.2(3)
N4 Ru1 N2 C6 -163.9(3)
N9 Ru1 N2 C6 96.8(3)
N2 Ru1 N3 C15 80.4(4)
N1 Ru1 N3 C15 1.8(4)
N4 Ru1 N3 C15 176.4(4)
N5 Ru1 N3 C15 -95.6(4)
N2 Ru1 N3 C11 -100.9(3)
N1 Ru1 N3 C11 -179.5(3)
N4 Ru1 N3 C11 -4.9(3)
N5 Ru1 N3 C11 83.1(3)
N2 Ru1 N4 C20 -86.6(4)
N3 Ru1 N4 C20 -172.4(4)
N5 Ru1 N4 C20 95.4(4)
N9 Ru1 N4 C20 10.6(4)
N2 Ru1 N4 C16 90.5(3)
N3 Ru1 N4 C16 4.7(3)
N5 Ru1 N4 C16 -87.4(3)
N9 Ru1 N4 C16 -172.3(3)
N3 Ru1 N5 C21 30.2(3)
N1 Ru1 N5 C21 -67.2(3)
N4 Ru1 N5 C21 108.7(3)
N9 Ru1 N5 C21 -152.5(3)
N3 Ru1 N5 C24 -141.1(3)
N1 Ru1 N5 C24 121.5(3)
N4 Ru1 N5 C24 -62.6(3)
N9 Ru1 N5 C24 36.2(3)
N2 Ru1 N9 C31 155.1(4)
N1 Ru1 N9 C31 -126.4(4)
N4 Ru1 N9 C31 58.8(4)
N5 Ru1 N9 C31 -28.9(4)
N2 Ru1 N9 C30 -33.1(4)
N1 Ru1 N9 C30 45.4(4)
N4 Ru1 N9 C30 -129.4(4)
N5 Ru1 N9 C30 142.9(4)
C5 N1 C1 C2 0.5(7)
Ru1 N1 C1 C2 174.5(4)
C5 N1 C1 C6 -172.5(4)
Ru1 N1 C1 C6 1.5(5)
N1 C1 C2 C3 -0.6(8)
C6 C1 C2 C3 171.8(5)
C1 C2 C3 C4 0.3(8)
C2 C3 C4 C5 0.1(9)
C1 N1 C5 C4 -0.1(7)
Ru1 N1 C5 C4 -173.4(4)
C3 C4 C5 N1 -0.1(8)
C10 N2 C6 C7 -5.4(7)
Ru1 N2 C6 C7 169.0(4)
C10 N2 C6 C1 170.6(4)
Ru1 N2 C6 C1 -15.0(5)
N1 C1 C6 N2 8.9(6)
C2 C1 C6 N2 -163.9(5)
N1 C1 C6 C7 -175.2(5)
C2 C1 C6 C7 12.0(8)
N2 C6 C7 C8 4.0(8)
C1 C6 C7 C8 -171.7(5)
C6 C7 C8 C9 0.8(9)
C7 C8 C9 C10 -3.9(9)
C6 N2 C10 C9 2.1(8)
Ru1 N2 C10 C9 -171.6(4)
C8 C9 C10 N2 2.5(9)
C15 N3 C11 C12 0.8(7)
Ru1 N3 C11 C12 -177.9(4)
C15 N3 C11 C16 -176.9(4)
Ru1 N3 C11 C16 4.4(5)
N3 C11 C12 C13 0.0(8)
C16 C11 C12 C13 177.5(5)
C11 C12 C13 C14 -0.8(8)
C12 C13 C14 C15 0.6(8)
C11 N3 C15 C14 -1.0(7)
Ru1 N3 C15 C14 177.7(4)
C13 C14 C15 N3 0.2(8)
C20 N4 C16 C17 -4.1(7)
Ru1 N4 C16 C17 178.5(4)
C20 N4 C16 C11 173.5(4)
Ru1 N4 C16 C11 -3.8(5)
N3 C11 C16 N4 -0.3(6)
C12 C11 C16 N4 -178.0(4)
N3 C11 C16 C17 177.3(4)
C12 C11 C16 C17 -0.3(7)
N4 C16 C17 C18 2.4(8)
C11 C16 C17 C18 -175.1(5)
C16 C17 C18 C19 0.9(8)
C17 C18 C19 C20 -2.3(8)
C16 N4 C20 C19 2.7(7)
Ru1 N4 C20 C19 179.7(4)
C18 C19 C20 N4 0.6(8)
C22 N6 C21 N5 -2.8(7)
C24 N5 C21 N6 6.2(7)
Ru1 N5 C21 N6 -165.6(4)
C21 N6 C22 C23 -2.5(7)
C21 N6 C22 Cl1 178.8(3)
N6 C22 C23 C24 3.8(7)
Cl1 C22 C23 C24 -177.5(3)
C21 N5 C24 N7 177.8(4)
Ru1 N5 C24 N7 -10.7(5)
C21 N5 C24 C23 -4.3(6)
Ru1 N5 C24 C23 167.2(3)
C31 N7 C24 N5 -40.5(6)
C25 N7 C24 N5 164.5(4)
C31 N7 C24 C23 141.6(4)
C25 N7 C24 C23 -13.4(6)
C22 C23 C24 N5 -0.2(6)
C22 C23 C24 N7 177.7(4)
C24 N7 C25 C26 96.1(5)
C31 N7 C25 C26 -60.9(5)
N7 C25 C26 C27 63.1(5)
C31 N8 C27 C26 -7.0(8)
C28 N8 C27 C26 175.9(6)
C25 C26 C27 N8 -31.2(7)
C31 N8 C28 C29 13.4(9)
C27 N8 C28 C29 -169.4(6)
N8 C28 C29 C30 -45.1(8)
C28 C29 C30 N9 60.1(7)
C31 N9 C30 C29 -42.9(7)
Ru1 N9 C30 C29 144.7(4)
C30 N9 C31 N8 8.3(7)
Ru1 N9 C31 N8 -179.7(4)
C30 N9 C31 N7 -175.7(4)
Ru1 N9 C31 N7 -3.7(6)
C27 N8 C31 N9 -170.6(5)
C28 N8 C31 N9 6.2(8)
C27 N8 C31 N7 13.2(7)
C28 N8 C31 N7 -170.0(5)
C24 N7 C31 N9 49.3(6)
C25 N7 C31 N9 -154.6(4)
C24 N7 C31 N8 -134.3(5)
C25 N7 C31 N8 21.7(6)

loop_
_platon_squeeze_void_nr
_platon_squeeze_void_average_x
_platon_squeeze_void_average_y
_platon_squeeze_void_average_z
_platon_squeeze_void_volume
_platon_squeeze_void_count_electrons
_platon_squeeze_void_content
1 -0.096 -0.067 0.357 305 64 ' '
